data_4038258
loop_
_publ_author_name
'Kato, Yugo'
'Otomura, Nobutaka'
'Hirano, Koji'
'Miura, Masahiro'

_publ_section_title
;
 Synthesis of DPPP- and DPPPEN-Type Bidentate Ligands by Ring-Opening
 Diphosphination of Methylene- and Vinylcyclopropanes under
 Visible-Light-Promoted Photoredox Catalysis.
;
_journal_issue 9
_journal_name_full 'The Journal of organic chemistry'
_journal_page_first 5981
_journal_page_last 5994
_journal_paper_doi 10.1021/acs.joc.0c00417
_journal_volume 85
_journal_year 2020
_chemical_formula_moiety 'C36 H34 P2 S2'
_chemical_formula_sum 'C36 H34 P2 S2'
_chemical_formula_weight 592.69
_space_group_crystal_system monoclinic
_space_group_IT_number 14
_space_group_name_Hall '-P 2ybc'
_space_group_name_H-M_alt 'P 1 21/c 1'
_atom_sites_solution_hydrogens geom
_atom_sites_solution_primary dual
_audit_creation_date 2020-01-15
_audit_creation_method
;
Olex2 1.2
(compiled 2018.05.29 svn.r3508 for OlexSys, GUI svn.r5506)
;
_cell_angle_alpha 90
_cell_angle_beta 97.050(2)
_cell_angle_gamma 90
_cell_formula_units_Z 4
_cell_length_a 9.5224(2)
_cell_length_b 16.8906(4)
_cell_length_c 19.2805(4)
_cell_measurement_reflns_used 23649
_cell_measurement_temperature 123(2)
_cell_measurement_theta_max 30.3420
_cell_measurement_theta_min 2.1190
_cell_volume 3077.61(12)
_computing_cell_refinement 'CrysAlisPro 1.171.39.46e (Rigaku OD, 2018)'
_computing_data_collection 'CrysAlisPro 1.171.39.46e (Rigaku OD, 2018)'
_computing_data_reduction 'CrysAlisPro 1.171.39.46e (Rigaku OD, 2018)'
_computing_molecular_graphics 'Olex2 (Dolomanov et al., 2009)'
_computing_publication_material 'Olex2 (Dolomanov et al., 2009)'
_computing_structure_refinement 'ShelXL (Sheldrick, 2015)'
_computing_structure_solution 'ShelXT (Sheldrick, 2015)'
_diffrn_ambient_temperature 123(2)
_diffrn_detector 'CCD plate'
_diffrn_detector_type HyPix
_diffrn_measured_fraction_theta_full 1.000
_diffrn_measured_fraction_theta_max 0.843
_diffrn_measurement_details
;
List of Runs (angles in degrees, time in seconds):

  # Type    Start    End  Width  t~exp~   \w     \q     \k     \f   Frames
--------------------------------------------------------------------------
  1  \w     -9.00  85.00   0.50    2.22    --    9.67  48.00  89.00  188
  2  \w    -65.00  32.00   0.50    2.22    --    9.67 -48.00 -58.00  194
  3  \w      3.00  30.00   0.50    2.22    --   -9.44 -99.00 120.00   54
  4  \w    -25.00  27.00   0.50    2.22    --   -9.44 -99.00 -90.00  104
  5  \w    -23.00  49.00   0.50    2.22    --    9.67 -99.00-150.00  144
  6  \w    -25.00  49.00   0.50    2.22    --    9.67 -99.00  30.00  148
  7  \w    -25.00  28.00   0.50    2.22    --    9.67 -99.00 -60.00  106
  8  \w     50.00  83.00   0.50    2.22    --    9.67  57.00  90.00   66
  9  \w    -22.00   3.00   0.50    2.22    --    9.67 -99.00  90.00   50
;
_diffrn_measurement_device 'four-circle diffractometer'
_diffrn_measurement_device_type 'XtaLAB Synergy, Single source at offset/far, HyPix'
_diffrn_measurement_method '\w scans'
_diffrn_orient_matrix_type 'CrysAlisPro convention (1999,Acta A55,543-557)'
_diffrn_orient_matrix_UB_11 0.0028446000
_diffrn_orient_matrix_UB_12 0.0343179000
_diffrn_orient_matrix_UB_13 -0.0209758000
_diffrn_orient_matrix_UB_21 -0.0750021000
_diffrn_orient_matrix_UB_22 0.0009587000
_diffrn_orient_matrix_UB_23 -0.0057894000
_diffrn_orient_matrix_UB_31 -0.0011035000
_diffrn_orient_matrix_UB_32 0.0241988000
_diffrn_orient_matrix_UB_33 0.0299949000
_diffrn_radiation_monochromator mirror
_diffrn_radiation_probe x-ray
_diffrn_radiation_type MoK\a
_diffrn_radiation_wavelength 0.71073
_diffrn_reflns_av_R_equivalents 0.0691
_diffrn_reflns_av_unetI/netI 0.0418
_diffrn_reflns_Laue_measured_fraction_full 1.000
_diffrn_reflns_Laue_measured_fraction_max 0.843
_diffrn_reflns_limit_h_max 12
_diffrn_reflns_limit_h_min -13
_diffrn_reflns_limit_k_max 22
_diffrn_reflns_limit_k_min -23
_diffrn_reflns_limit_l_max 24
_diffrn_reflns_limit_l_min -26
_diffrn_reflns_number 46600
_diffrn_reflns_point_group_measured_fraction_full 1.000
_diffrn_reflns_point_group_measured_fraction_max 0.843
_diffrn_reflns_theta_full 25.242
_diffrn_reflns_theta_max 30.449
_diffrn_reflns_theta_min 2.129
_diffrn_source 'micro-focus sealed X-ray tube'
_diffrn_source_type 'PhotonJet (Mo) X-ray Source'
_exptl_absorpt_coefficient_mu 0.301
_exptl_absorpt_correction_T_max 1.00000
_exptl_absorpt_correction_T_min 0.77882
_exptl_absorpt_correction_type multi-scan
_exptl_absorpt_process_details
;
CrysAlisPro 1.171.39.46e (Rigaku Oxford Diffraction, 2018)
Empirical absorption correction using spherical harmonics,
 implemented in SCALE3 ABSPACK scaling algorithm.
;
_exptl_crystal_colour colorless
_exptl_crystal_density_diffrn 1.279
_exptl_crystal_description prism
_exptl_crystal_F_000 1248
_exptl_crystal_size_max 0.130
_exptl_crystal_size_mid 0.112
_exptl_crystal_size_min 0.085
_refine_diff_density_max 0.382
_refine_diff_density_min -0.340
_refine_diff_density_rms 0.057
_refine_ls_extinction_method none
_refine_ls_goodness_of_fit_ref 1.106
_refine_ls_hydrogen_treatment constr
_refine_ls_matrix_type full
_refine_ls_number_parameters 361
_refine_ls_number_reflns 7883
_refine_ls_number_restraints 0
_refine_ls_restrained_S_all 1.106
_refine_ls_R_factor_all 0.0471
_refine_ls_R_factor_gt 0.0378
_refine_ls_shift/su_max 0.001
_refine_ls_shift/su_mean 0.000
_refine_ls_structure_factor_coef Fsqd
_refine_ls_weighting_details 'w=1/[\s^2^(Fo^2^)+(0.0440P)^2^+0.9556P] where P=(Fo^2^+2Fc^2^)/3'
_refine_ls_weighting_scheme calc
_refine_ls_wR_factor_gt 0.0957
_refine_ls_wR_factor_ref 0.1037
_reflns_Friedel_coverage 0.000
_reflns_number_gt 6550
_reflns_number_total 7883
_reflns_threshold_expression 'I > 2\s(I)'
_cod_data_source_file jo0c00417_si_002.cif
_cod_data_source_block 200115_1
_cod_depositor_comments 'Adding full bibliography for 4038258.cif.'
_cod_database_code 4038258
_shelx_shelxl_version_number 2017/1
_chemical_oxdiff_formula 'C36 H34 P2 S2'
_shelx_space_group_comment
;
The symmetry employed for this shelxl refinement is uniquely defined
by the following loop, which should always be used as a source of
symmetry information in preference to the above space-group names.
They are only intended as comments.
;
_reflns_odcompleteness_completeness 99.95
_reflns_odcompleteness_iscentric 1
_reflns_odcompleteness_theta 26.32
_olex2_refinement_description
;
1. Fixed Uiso
 At 1.2 times of:
  All C(H) groups, All C(H,H) groups
2.a Secondary CH2 refined with riding coordinates:
 C9(H9A,H9B), C12(H12A,H12B), C8(H8A,H8B), C13(H13A,H13B)
2.b Aromatic/amide H refined with riding coordinates:
 C11(H11), C28(H28), C18(H18), C32(H32), C24(H24), C34(H34), C33(H33), C2(H2),
 C19(H19), C30(H30), C31(H31), C6(H6), C40(H40), C27(H27), C25(H25), C4(H4),
 C36(H36), C26(H26), C20(H20), C21(H21), C22(H22), C5(H5), C3(H3), C39(H39),
 C38(H38), C37(H37)
;
_olex2_submission_special_instructions 'No special instructions were received'
_oxdiff_exptl_absorpt_empirical_details
;
Empirical correction (ABSPACK) includes:
- Absorption correction using spherical harmonics
- Frame scaling
;
_oxdiff_exptl_absorpt_empirical_full_max 1.411
_oxdiff_exptl_absorpt_empirical_full_min 0.726

loop_
_space_group_symop_operation_xyz
'x, y, z'
'-x, y+1/2, -z+1/2'
'-x, -y, -z'
'x, -y-1/2, z-1/2'

loop_
_atom_site_label
_atom_site_type_symbol
_atom_site_fract_x
_atom_site_fract_y
_atom_site_fract_z
_atom_site_U_iso_or_equiv
_atom_site_adp_type
_atom_site_occupancy
_atom_site_site_symmetry_order
_atom_site_calc_flag
_atom_site_refinement_flags_posn
_atom_site_refinement_flags_adp
_atom_site_refinement_flags_occupancy
_atom_site_disorder_assembly
_atom_site_disorder_group
P14 P 0.18826(4) 0.66643(2) 0.45609(2) 0.01860(9) Uani 1 1 d . . . . .
P7 P 0.37359(4) 0.49964(2) 0.25680(2) 0.01836(9) Uani 1 1 d . . . . .
S15 S 0.02650(4) 0.60940(2) 0.40650(2) 0.02721(10) Uani 1 1 d . . . . .
S16 S 0.56342(4) 0.52693(2) 0.23634(2) 0.02663(10) Uani 1 1 d . . . . .
C10 C 0.35842(15) 0.62871(8) 0.43909(7) 0.0185(3) Uani 1 1 d . . . . .
C1 C 0.33452(15) 0.39457(8) 0.25037(7) 0.0201(3) Uani 1 1 d . . . . .
C23 C 0.23348(15) 0.54478(8) 0.19756(7) 0.0202(3) Uani 1 1 d . . . . .
C29 C 0.19548(14) 0.76918(8) 0.42862(7) 0.0184(3) Uani 1 1 d . . . . .
C11 C 0.46400(15) 0.61769(8) 0.49071(7) 0.0202(3) Uani 1 1 d . . . . .
H11 H 0.442596 0.625363 0.536015 0.024 Uiso 1 1 calc R . . . .
C9 C 0.37101(16) 0.61316(8) 0.36281(7) 0.0205(3) Uani 1 1 d . . . . .
H9A H 0.464901 0.627884 0.352787 0.025 Uiso 1 1 calc R . . . .
H9B H 0.302769 0.645395 0.333881 0.025 Uiso 1 1 calc R . . . .
C28 C 0.25249(16) 0.54845(9) 0.12719(8) 0.0240(3) Uani 1 1 d . . . . .
H28 H 0.337368 0.531553 0.112920 0.029 Uiso 1 1 calc R . . . .
C17 C 0.69813(15) 0.73069(9) 0.52382(7) 0.0227(3) Uani 1 1 d . . . . .
C18 C 0.72404(15) 0.76830(9) 0.46231(8) 0.0239(3) Uani 1 1 d . . . . .
H18 H 0.754936 0.738531 0.426535 0.029 Uiso 1 1 calc R . . . .
C12 C 0.61336(16) 0.59425(9) 0.48312(8) 0.0244(3) Uani 1 1 d . . . . .
H12A H 0.631266 0.602826 0.435243 0.029 Uiso 1 1 calc R . . . .
H12B H 0.626093 0.538328 0.493499 0.029 Uiso 1 1 calc R . . . .
C8 C 0.34455(16) 0.52564(8) 0.34519(7) 0.0202(3) Uani 1 1 d . . . . .
H8A H 0.247757 0.512687 0.351631 0.024 Uiso 1 1 calc R . . . .
H8B H 0.406481 0.493735 0.377729 0.024 Uiso 1 1 calc R . . . .
C32 C 0.20008(16) 0.92551(9) 0.38282(7) 0.0244(3) Uani 1 1 d . . . . .
H32 H 0.201609 0.977587 0.367269 0.029 Uiso 1 1 calc R . . . .
C24 C 0.10724(16) 0.57183(9) 0.21888(8) 0.0248(3) Uani 1 1 d . . . . .
H24 H 0.093455 0.569619 0.265762 0.030 Uiso 1 1 calc R . . . .
C34 C 0.32405(15) 0.80805(9) 0.42610(8) 0.0233(3) Uani 1 1 d . . . . .
H34 H 0.408794 0.781988 0.440176 0.028 Uiso 1 1 calc R . . . .
C33 C 0.32528(16) 0.88586(9) 0.40249(8) 0.0251(3) Uani 1 1 d . . . . .
H33 H 0.411101 0.911309 0.399957 0.030 Uiso 1 1 calc R . . . .
C35 C 0.18731(15) 0.66574(9) 0.54991(7) 0.0217(3) Uani 1 1 d . . . . .
C2 C 0.44020(18) 0.34112(10) 0.23915(8) 0.0282(3) Uani 1 1 d . . . . .
H2 H 0.531729 0.358970 0.236373 0.034 Uiso 1 1 calc R . . . .
C19 C 0.70477(16) 0.84881(10) 0.45340(8) 0.0277(3) Uani 1 1 d . . . . .
H19 H 0.723653 0.872822 0.412139 0.033 Uiso 1 1 calc R . . . .
C13 C 0.71996(16) 0.64275(10) 0.53284(8) 0.0271(3) Uani 1 1 d . . . . .
H13A H 0.710358 0.628443 0.580751 0.032 Uiso 1 1 calc R . . . .
H13B H 0.815317 0.629417 0.524130 0.032 Uiso 1 1 calc R . . . .
C30 C 0.06990(16) 0.80973(9) 0.40808(8) 0.0251(3) Uani 1 1 d . . . . .
H30 H -0.016399 0.784221 0.409008 0.030 Uiso 1 1 calc R . . . .
C31 C 0.07266(16) 0.88782(9) 0.38626(8) 0.0265(3) Uani 1 1 d . . . . .
H31 H -0.011727 0.914916 0.373888 0.032 Uiso 1 1 calc R . . . .
C6 C 0.19872(16) 0.36666(9) 0.25528(8) 0.0275(3) Uani 1 1 d . . . . .
H6 H 0.127930 0.401898 0.264008 0.033 Uiso 1 1 calc R . . . .
C40 C 0.13381(17) 0.59947(10) 0.58107(9) 0.0306(3) Uani 1 1 d . . . . .
H40 H 0.097566 0.557155 0.553634 0.037 Uiso 1 1 calc R . . . .
C27 C 0.14561(18) 0.57715(10) 0.07813(8) 0.0303(4) Uani 1 1 d . . . . .
H27 H 0.157804 0.577933 0.031007 0.036 Uiso 1 1 calc R . . . .
C25 C 0.00188(17) 0.60217(10) 0.16953(9) 0.0295(3) Uani 1 1 d . . . . .
H25 H -0.081832 0.620938 0.183756 0.035 Uiso 1 1 calc R . . . .
C4 C 0.27378(19) 0.23394(10) 0.23511(8) 0.0316(4) Uani 1 1 d . . . . .
H4 H 0.253345 0.180369 0.229011 0.038 Uiso 1 1 calc R . . . .
C36 C 0.24125(18) 0.72882(10) 0.59115(8) 0.0284(3) Uani 1 1 d . . . . .
H36 H 0.278923 0.772584 0.570729 0.034 Uiso 1 1 calc R . . . .
C26 C 0.02065(18) 0.60464(10) 0.09960(9) 0.0316(4) Uani 1 1 d . . . . .
H26 H -0.050471 0.624722 0.066974 0.038 Uiso 1 1 calc R . . . .
C20 C 0.65730(17) 0.89395(10) 0.50590(9) 0.0311(4) Uani 1 1 d . . . . .
H20 H 0.644769 0.948268 0.500167 0.037 Uiso 1 1 calc R . . . .
C21 C 0.62859(18) 0.85733(11) 0.56718(9) 0.0331(4) Uani 1 1 d . . . . .
H21 H 0.595685 0.887060 0.602441 0.040 Uiso 1 1 calc R . . . .
C22 C 0.64897(16) 0.77667(11) 0.57568(8) 0.0294(3) Uani 1 1 d . . . . .
H22 H 0.629449 0.752691 0.616855 0.035 Uiso 1 1 calc R . . . .
C5 C 0.16798(18) 0.28659(10) 0.24727(9) 0.0325(4) Uani 1 1 d . . . . .
H5 H 0.076680 0.268363 0.250050 0.039 Uiso 1 1 calc R . . . .
C3 C 0.40910(19) 0.26102(10) 0.23208(9) 0.0333(4) Uani 1 1 d . . . . .
H3 H 0.480468 0.225324 0.225232 0.040 Uiso 1 1 calc R . . . .
C39 C 0.13484(19) 0.59688(12) 0.65291(9) 0.0389(4) Uani 1 1 d . . . . .
H39 H 0.101227 0.552263 0.673841 0.047 Uiso 1 1 calc R . . . .
C38 C 0.18584(19) 0.66060(12) 0.69363(9) 0.0389(4) Uani 1 1 d . . . . .
H38 H 0.184427 0.659108 0.741760 0.047 Uiso 1 1 calc R . . . .
C37 C 0.2387(2) 0.72624(11) 0.66318(9) 0.0374(4) Uani 1 1 d . . . . .
H37 H 0.272722 0.768895 0.690791 0.045 Uiso 1 1 calc R . . . .

loop_
_atom_site_aniso_label
_atom_site_aniso_U_11
_atom_site_aniso_U_22
_atom_site_aniso_U_33
_atom_site_aniso_U_23
_atom_site_aniso_U_13
_atom_site_aniso_U_12
P14 0.01892(18) 0.01726(19) 0.02021(18) -0.00118(13) 0.00475(13) -0.00258(13)
P7 0.02123(18) 0.01730(19) 0.01699(18) -0.00014(13) 0.00417(13) 0.00137(13)
S15 0.02288(19) 0.0276(2) 0.0317(2) -0.00682(15) 0.00545(15) -0.00894(15)
S16 0.02319(19) 0.0302(2) 0.0277(2) -0.00004(15) 0.00802(14) -0.00201(15)
C10 0.0226(7) 0.0129(6) 0.0210(7) -0.0001(5) 0.0071(5) -0.0023(5)
C1 0.0262(7) 0.0189(7) 0.0153(6) 0.0005(5) 0.0023(5) 0.0014(5)
C23 0.0244(7) 0.0147(7) 0.0212(7) 0.0003(5) 0.0016(5) -0.0004(5)
C29 0.0198(7) 0.0186(7) 0.0168(6) -0.0015(5) 0.0026(5) -0.0004(5)
C11 0.0244(7) 0.0150(7) 0.0220(7) -0.0008(5) 0.0055(5) -0.0007(5)
C9 0.0250(7) 0.0176(7) 0.0197(7) 0.0010(5) 0.0053(5) -0.0013(5)
C28 0.0287(8) 0.0209(7) 0.0230(7) 0.0012(6) 0.0048(6) 0.0008(6)
C17 0.0173(7) 0.0280(8) 0.0220(7) 0.0017(6) -0.0012(5) -0.0038(6)
C18 0.0199(7) 0.0294(8) 0.0230(7) -0.0002(6) 0.0051(5) -0.0028(6)
C12 0.0254(7) 0.0210(7) 0.0272(8) 0.0025(6) 0.0050(6) 0.0042(6)
C8 0.0271(7) 0.0167(7) 0.0170(7) 0.0002(5) 0.0043(5) -0.0004(5)
C32 0.0312(8) 0.0196(7) 0.0222(7) 0.0025(5) 0.0027(6) 0.0026(6)
C24 0.0269(8) 0.0215(8) 0.0262(8) -0.0013(6) 0.0039(6) 0.0005(6)
C34 0.0190(7) 0.0207(7) 0.0296(8) 0.0027(6) 0.0014(5) 0.0008(5)
C33 0.0227(7) 0.0210(8) 0.0319(8) 0.0029(6) 0.0053(6) -0.0032(6)
C35 0.0209(7) 0.0236(8) 0.0217(7) 0.0023(5) 0.0067(5) 0.0034(6)
C2 0.0316(8) 0.0252(8) 0.0291(8) -0.0009(6) 0.0084(6) 0.0052(6)
C19 0.0248(8) 0.0309(9) 0.0268(8) 0.0048(6) 0.0011(6) -0.0060(6)
C13 0.0216(7) 0.0298(9) 0.0291(8) 0.0068(6) 0.0001(6) 0.0014(6)
C30 0.0182(7) 0.0272(8) 0.0298(8) -0.0015(6) 0.0022(6) -0.0016(6)
C31 0.0222(7) 0.0268(8) 0.0294(8) 0.0017(6) -0.0016(6) 0.0063(6)
C6 0.0260(8) 0.0212(8) 0.0349(8) 0.0024(6) 0.0022(6) 0.0031(6)
C40 0.0289(8) 0.0322(9) 0.0314(9) 0.0060(7) 0.0069(6) -0.0024(7)
C27 0.0395(9) 0.0288(9) 0.0213(8) 0.0040(6) -0.0015(6) -0.0035(7)
C25 0.0239(8) 0.0242(8) 0.0394(9) -0.0030(7) 0.0001(6) 0.0014(6)
C4 0.0512(10) 0.0188(8) 0.0236(8) -0.0013(6) -0.0008(7) -0.0013(7)
C36 0.0379(9) 0.0236(8) 0.0242(8) 0.0007(6) 0.0055(6) 0.0036(7)
C26 0.0316(9) 0.0265(8) 0.0333(9) 0.0043(6) -0.0091(7) -0.0017(7)
C20 0.0260(8) 0.0262(8) 0.0393(9) -0.0031(7) -0.0036(7) -0.0022(6)
C21 0.0290(8) 0.0397(10) 0.0306(8) -0.0130(7) 0.0031(6) -0.0008(7)
C22 0.0273(8) 0.0418(10) 0.0191(7) -0.0002(6) 0.0030(6) -0.0044(7)
C5 0.0313(8) 0.0251(8) 0.0392(9) 0.0050(7) -0.0029(7) -0.0036(7)
C3 0.0446(10) 0.0245(8) 0.0322(9) -0.0037(6) 0.0102(7) 0.0105(7)
C39 0.0343(9) 0.0486(12) 0.0359(10) 0.0180(8) 0.0124(7) 0.0019(8)
C38 0.0377(10) 0.0591(13) 0.0213(8) 0.0099(8) 0.0090(7) 0.0150(9)
C37 0.0490(11) 0.0372(10) 0.0253(8) -0.0053(7) 0.0022(7) 0.0129(8)

loop_
_atom_type_symbol
_atom_type_description
_atom_type_scat_dispersion_real
_atom_type_scat_dispersion_imag
_atom_type_scat_source
C C 0.0033 0.0016 'International Tables Vol C Tables 4.2.6.8 and 6.1.1.4'
H H 0.0000 0.0000 'International Tables Vol C Tables 4.2.6.8 and 6.1.1.4'
P P 0.1023 0.0942 'International Tables Vol C Tables 4.2.6.8 and 6.1.1.4'
S S 0.1246 0.1234 'International Tables Vol C Tables 4.2.6.8 and 6.1.1.4'

loop_
_geom_angle_atom_site_label_1
_geom_angle_atom_site_label_2
_geom_angle_atom_site_label_3
_geom_angle
_geom_angle_site_symmetry_1
_geom_angle_site_symmetry_3
_geom_angle_publ_flag
C10 P14 S15 113.95(5) . . ?
C10 P14 C29 102.52(6) . . ?
C10 P14 C35 107.06(6) . . ?
C29 P14 S15 112.46(5) . . ?
C35 P14 S15 112.56(5) . . ?
C35 P14 C29 107.59(7) . . ?
C1 P7 S16 113.85(5) . . ?
C23 P7 S16 113.65(5) . . ?
C23 P7 C1 103.84(7) . . ?
C8 P7 S16 112.61(5) . . ?
C8 P7 C1 104.32(6) . . ?
C8 P7 C23 107.74(7) . . ?
C11 C10 P14 121.49(11) . . ?
C11 C10 C9 123.84(13) . . ?
C9 C10 P14 114.65(10) . . ?
C2 C1 P7 120.01(12) . . ?
C2 C1 C6 119.20(14) . . ?
C6 C1 P7 120.77(11) . . ?
C28 C23 P7 117.31(11) . . ?
C28 C23 C24 119.52(13) . . ?
C24 C23 P7 123.10(11) . . ?
C34 C29 P14 121.60(11) . . ?
C30 C29 P14 119.37(11) . . ?
C30 C29 C34 119.02(13) . . ?
C10 C11 H11 116.6 . . ?
C10 C11 C12 126.77(13) . . ?
C12 C11 H11 116.6 . . ?
C10 C9 H9A 109.5 . . ?
C10 C9 H9B 109.5 . . ?
C10 C9 C8 110.66(11) . . ?
H9A C9 H9B 108.1 . . ?
C8 C9 H9A 109.5 . . ?
C8 C9 H9B 109.5 . . ?
C23 C28 H28 119.8 . . ?
C27 C28 C23 120.48(15) . . ?
C27 C28 H28 119.8 . . ?
C18 C17 C13 120.73(14) . . ?
C22 C17 C18 117.86(15) . . ?
C22 C17 C13 121.39(14) . . ?
C17 C18 H18 119.3 . . ?
C19 C18 C17 121.34(14) . . ?
C19 C18 H18 119.3 . . ?
C11 C12 H12A 109.4 . . ?
C11 C12 H12B 109.4 . . ?
C11 C12 C13 111.00(12) . . ?
H12A C12 H12B 108.0 . . ?
C13 C12 H12A 109.4 . . ?
C13 C12 H12B 109.4 . . ?
P7 C8 H8A 108.8 . . ?
P7 C8 H8B 108.8 . . ?
C9 C8 P7 113.73(10) . . ?
C9 C8 H8A 108.8 . . ?
C9 C8 H8B 108.8 . . ?
H8A C8 H8B 107.7 . . ?
C33 C32 H32 120.0 . . ?
C31 C32 H32 120.0 . . ?
C31 C32 C33 119.90(14) . . ?
C23 C24 H24 120.2 . . ?
C25 C24 C23 119.60(14) . . ?
C25 C24 H24 120.2 . . ?
C29 C34 H34 120.0 . . ?
C33 C34 C29 119.90(13) . . ?
C33 C34 H34 120.0 . . ?
C32 C33 C34 120.46(14) . . ?
C32 C33 H33 119.8 . . ?
C34 C33 H33 119.8 . . ?
C40 C35 P14 118.82(12) . . ?
C36 C35 P14 121.34(11) . . ?
C36 C35 C40 119.83(14) . . ?
C1 C2 H2 120.0 . . ?
C3 C2 C1 119.94(16) . . ?
C3 C2 H2 120.0 . . ?
C18 C19 H19 120.0 . . ?
C18 C19 C20 120.09(15) . . ?
C20 C19 H19 120.0 . . ?
C17 C13 C12 112.38(12) . . ?
C17 C13 H13A 109.1 . . ?
C17 C13 H13B 109.1 . . ?
C12 C13 H13A 109.1 . . ?
C12 C13 H13B 109.1 . . ?
H13A C13 H13B 107.9 . . ?
C29 C30 H30 119.8 . . ?
C31 C30 C29 120.46(14) . . ?
C31 C30 H30 119.8 . . ?
C32 C31 C30 120.23(14) . . ?
C32 C31 H31 119.9 . . ?
C30 C31 H31 119.9 . . ?
C1 C6 H6 119.7 . . ?
C5 C6 C1 120.52(15) . . ?
C5 C6 H6 119.7 . . ?
C35 C40 H40 120.1 . . ?
C39 C40 C35 119.85(17) . . ?
C39 C40 H40 120.1 . . ?
C28 C27 H27 120.1 . . ?
C26 C27 C28 119.82(15) . . ?
C26 C27 H27 120.1 . . ?
C24 C25 H25 119.7 . . ?
C26 C25 C24 120.59(15) . . ?
C26 C25 H25 119.7 . . ?
C5 C4 H4 120.1 . . ?
C3 C4 H4 120.1 . . ?
C3 C4 C5 119.89(15) . . ?
C35 C36 H36 120.1 . . ?
C35 C36 C37 119.75(16) . . ?
C37 C36 H36 120.1 . . ?
C27 C26 H26 120.0 . . ?
C25 C26 C27 119.96(15) . . ?
C25 C26 H26 120.0 . . ?
C19 C20 H20 120.3 . . ?
C19 C20 C21 119.44(16) . . ?
C21 C20 H20 120.3 . . ?
C20 C21 H21 120.0 . . ?
C22 C21 C20 119.98(15) . . ?
C22 C21 H21 120.0 . . ?
C17 C22 H22 119.4 . . ?
C21 C22 C17 121.27(15) . . ?
C21 C22 H22 119.4 . . ?
C6 C5 H5 120.1 . . ?
C4 C5 C6 119.76(16) . . ?
C4 C5 H5 120.1 . . ?
C2 C3 H3 119.7 . . ?
C4 C3 C2 120.64(15) . . ?
C4 C3 H3 119.7 . . ?
C40 C39 H39 119.9 . . ?
C38 C39 C40 120.11(17) . . ?
C38 C39 H39 119.9 . . ?
C39 C38 H38 119.8 . . ?
C37 C38 C39 120.31(16) . . ?
C37 C38 H38 119.8 . . ?
C36 C37 H37 119.9 . . ?
C38 C37 C36 120.12(17) . . ?
C38 C37 H37 119.9 . . ?

loop_
_geom_bond_atom_site_label_1
_geom_bond_atom_site_label_2
_geom_bond_distance
_geom_bond_site_symmetry_2
_geom_bond_publ_flag
P14 S15 1.9629(5) . ?
P14 C10 1.8081(14) . ?
P14 C29 1.8182(15) . ?
P14 C35 1.8102(14) . ?
P7 S16 1.9521(5) . ?
P7 C1 1.8143(15) . ?
P7 C23 1.8143(14) . ?
P7 C8 1.8137(14) . ?
C10 C11 1.338(2) . ?
C10 C9 1.5131(19) . ?
C1 C2 1.388(2) . ?
C1 C6 1.391(2) . ?
C23 C28 1.392(2) . ?
C23 C24 1.394(2) . ?
C29 C34 1.395(2) . ?
C29 C30 1.393(2) . ?
C11 H11 0.9300 . ?
C11 C12 1.501(2) . ?
C9 H9A 0.9700 . ?
C9 H9B 0.9700 . ?
C9 C8 1.531(2) . ?
C28 H28 0.9300 . ?
C28 C27 1.389(2) . ?
C17 C18 1.394(2) . ?
C17 C13 1.507(2) . ?
C17 C22 1.392(2) . ?
C18 H18 0.9300 . ?
C18 C19 1.380(2) . ?
C12 H12A 0.9700 . ?
C12 H12B 0.9700 . ?
C12 C13 1.543(2) . ?
C8 H8A 0.9700 . ?
C8 H8B 0.9700 . ?
C32 H32 0.9300 . ?
C32 C33 1.379(2) . ?
C32 C31 1.379(2) . ?
C24 H24 0.9300 . ?
C24 C25 1.393(2) . ?
C34 H34 0.9300 . ?
C34 C33 1.391(2) . ?
C33 H33 0.9300 . ?
C35 C40 1.396(2) . ?
C35 C36 1.390(2) . ?
C2 H2 0.9300 . ?
C2 C3 1.388(2) . ?
C19 H19 0.9300 . ?
C19 C20 1.387(2) . ?
C13 H13A 0.9700 . ?
C13 H13B 0.9700 . ?
C30 H30 0.9300 . ?
C30 C31 1.386(2) . ?
C31 H31 0.9300 . ?
C6 H6 0.9300 . ?
C6 C5 1.388(2) . ?
C40 H40 0.9300 . ?
C40 C39 1.385(2) . ?
C27 H27 0.9300 . ?
C27 C26 1.387(3) . ?
C25 H25 0.9300 . ?
C25 C26 1.382(2) . ?
C4 H4 0.9300 . ?
C4 C5 1.385(2) . ?
C4 C3 1.375(3) . ?
C36 H36 0.9300 . ?
C36 C37 1.393(2) . ?
C26 H26 0.9300 . ?
C20 H20 0.9300 . ?
C20 C21 1.390(2) . ?
C21 H21 0.9300 . ?
C21 C22 1.383(3) . ?
C22 H22 0.9300 . ?
C5 H5 0.9300 . ?
C3 H3 0.9300 . ?
C39 H39 0.9300 . ?
C39 C38 1.385(3) . ?
C38 H38 0.9300 . ?
C38 C37 1.378(3) . ?
C37 H37 0.9300 . ?
